data_4308029
loop_
_publ_author_name
'Daofeng Sun'
'Yanxiong Ke'
'David J. Collins'
'Gary A. Lorigan'
'Hong-Cai Zhou'

_publ_section_title
;
Construction of Robust Open Metal-Organic Frameworks with Chiral Channels
and Permanent Porosity
;
_journal_name_full 'Inorganic Chemistry'
_journal_page_first 2725
_journal_page_last 2734
_journal_paper_doi 10.1021/ic0624773
_journal_volume 46
_journal_year 2007
_chemical_formula_moiety 'Cd3 2(C24 H12 N3 O6) (C2 H3 O2)'
_chemical_formula_sum 'C50 H27 Cd3 N6 O14'
_chemical_formula_weight 1269.95
_chemical_melting_point ?
_chemical_name_common none
_chemical_name_systematic
; 
 ? 
;
_space_group_IT_number 95
_symmetry_cell_setting tetragonal
_symmetry_space_group_name_Hall 'P 4cw 2c'
_symmetry_space_group_name_H-M 'P 43 2 2'
_atom_sites_solution_hydrogens geom
_atom_sites_solution_primary direct
_atom_sites_solution_secondary difmap
_audit_creation_method SHELXL-97
_cell_angle_alpha 90.00
_cell_angle_beta 90.00
_cell_angle_gamma 90.00
_cell_formula_units_Z 4
_cell_length_a 18.0373(4)
_cell_length_b 18.0373(4)
_cell_length_c 27.2604(14)
_cell_measurement_reflns_used 8714
_cell_measurement_temperature 213(2)
_cell_measurement_theta_max 25.02
_cell_measurement_theta_min 2.19
_cell_volume 8869.0(5)
_computing_cell_refinement 'Bruker SMART'
_computing_data_collection 'Bruker SMART'
_computing_data_reduction 'Bruker SAINT'
_computing_molecular_graphics 'Bruker SHELXTL'
_computing_publication_material 'Bruker SHELXTL'
_computing_structure_refinement 'SHELXL-97 (Sheldrick, 1997)'
_computing_structure_solution 'SHELXS-97 (Sheldrick, 1990)'
_diffrn_ambient_temperature 213(2)
_diffrn_measured_fraction_theta_full 0.999
_diffrn_measured_fraction_theta_max 0.999
_diffrn_measurement_device_type 'CCD area detector'
_diffrn_measurement_method 'phi and omega scans'
_diffrn_radiation_monochromator graphite
_diffrn_radiation_source 'fine-focus sealed tube'
_diffrn_radiation_type MoK\a
_diffrn_radiation_wavelength 0.71073
_diffrn_reflns_av_R_equivalents 0.0295
_diffrn_reflns_av_sigmaI/netI 0.0286
_diffrn_reflns_limit_h_max 21
_diffrn_reflns_limit_h_min -16
_diffrn_reflns_limit_k_max 21
_diffrn_reflns_limit_k_min -20
_diffrn_reflns_limit_l_max 31
_diffrn_reflns_limit_l_min -32
_diffrn_reflns_number 41728
_diffrn_reflns_theta_full 25.05
_diffrn_reflns_theta_max 25.05
_diffrn_reflns_theta_min 1.13
_exptl_absorpt_coefficient_mu 0.753
_exptl_absorpt_correction_type none
_exptl_crystal_colour colorless
_exptl_crystal_density_diffrn 0.951
_exptl_crystal_density_meas ?
_exptl_crystal_density_method 'not measured'
_exptl_crystal_description rod
_exptl_crystal_F_000 2488
_exptl_crystal_size_max 0.4
_exptl_crystal_size_mid 0.4
_exptl_crystal_size_min 0.4
_refine_diff_density_max 1.643
_refine_diff_density_min -0.807
_refine_diff_density_rms 0.321
_refine_ls_abs_structure_details 'Flack H D (1983), Acta Cryst. A39, 876-881'
_refine_ls_abs_structure_Flack -0.06(6)
_refine_ls_extinction_method none
_refine_ls_goodness_of_fit_ref 1.181
_refine_ls_hydrogen_treatment mixed
_refine_ls_matrix_type full
_refine_ls_number_parameters 344
_refine_ls_number_reflns 7864
_refine_ls_number_restraints 0
_refine_ls_restrained_S_all 1.181
_refine_ls_R_factor_all 0.0731
_refine_ls_R_factor_gt 0.0602
_refine_ls_shift/su_max 0.001
_refine_ls_shift/su_mean 0.000
_refine_ls_structure_factor_coef Fsqd
_refine_ls_weighting_details 'calc w=1/[\s^2^(Fo^2^)+(0.1505P)^2^+6.3054P] where P=(Fo^2^+2Fc^2^)/3'
_refine_ls_weighting_scheme calc
_refine_ls_wR_factor_gt 0.1970
_refine_ls_wR_factor_ref 0.2172
_reflns_number_gt 7032
_reflns_number_total 7864
_reflns_threshold_expression >2sigma(I)
_cod_data_source_file ic0624773si20061227_065251.cif
_cod_data_source_block xamd489m
_cod_depositor_comments
;
The following automatic conversions were performed:
'_symmetry_cell_setting' value 'Tetragonal' changed to 'tetragonal'
according to '/home/saulius/struct/CIF-dictionaries/cif_core.dic'
dictionary named 'cif_core.dic' version 2.4.1 from 2010-06-29.

Automatic conversion script
Id: cif_fix_enum 1527 2010-12-29 10:47:43Z saulius 

The following automatic conversions were performed:

'_chemical_melting_point' value 'not measured' was changed to '?' -
the value is undefined or not given.

Automatic conversion script
Id: cif_fix_values 1646 2011-03-28 12:23:43Z adriana 

The following automatic conversions were performed:

'_exptl_crystal_density_meas' value 'none' was changed to '?' - the
value is perceived as not measured.

Automatic conversion script
Id: cif_fix_values 3008 2015-01-20 13:52:24Z robertas 
;
_cod_original_sg_symbol_H-M '43 2 2'
_cod_database_code 4308029

loop_
_symmetry_equiv_pos_as_xyz
'x, y, z'
'-x, -y, z+1/2'
'-y, x, z+3/4'
'y, -x, z+1/4'
'-x, y, -z'
'x, -y, -z+1/2'
'y, x, -z+1/4'
'-y, -x, -z+3/4'

loop_
_atom_site_label
_atom_site_type_symbol
_atom_site_fract_x
_atom_site_fract_y
_atom_site_fract_z
_atom_site_U_iso_or_equiv
_atom_site_adp_type
_atom_site_occupancy
_atom_site_symmetry_multiplicity
_atom_site_calc_flag
_atom_site_refinement_flags
_atom_site_disorder_assembly
_atom_site_disorder_group
Cd1 Cd 0.5000 0.25694(4) 0.0000 0.0407(2) Uani 1 2 d S . .
Cd2 Cd 0.66303(3) 0.25959(3) -0.070021(19) 0.0537(2) Uani 1 1 d . . .
O1 O 0.5914(5) 0.2972(5) -0.1295(2) 0.090(2) Uani 1 1 d . . .
O1A O 0.7542(3) 0.2458(3) -0.1250 0.0637(19) Uani 1 2 d S . .
O1B O 0.7874(16) 0.1968(12) -0.1898(7) 0.134(8) Uani 0.50 1 d P . .
O2 O 0.5016(5) 0.2539(4) -0.0826(2) 0.086(2) Uani 1 1 d . . .
O3 O 0.5882(4) 0.3466(3) -0.0017(2) 0.0790(19) Uani 1 1 d . . .
O4 O 0.7075(4) 0.3203(4) -0.0080(2) 0.084(2) Uani 1 1 d . . .
O5 O 0.5904(4) 0.1707(3) 0.0042(3) 0.0735(16) Uani 1 1 d . . .
O6 O 0.6471(5) 0.1385(4) -0.0660(4) 0.101(3) Uani 1 1 d . . .
C1 C 0.5256(7) 0.2863(6) -0.1197(3) 0.075(3) Uani 1 1 d . . .
C1A C 0.7828(11) 0.1957(12) -0.1449(11) 0.088(7) Uani 0.50 1 d P . .
C2 C 0.4684(6) 0.3115(6) -0.1571(3) 0.075(3) Uani 1 1 d . . .
C1B C 0.876(2) 0.192(2) -0.1407(16) 0.160(18) Uani 0.50 1 d P . .
C3 C 0.3948(7) 0.2869(6) -0.1535(3) 0.082(3) Uani 1 1 d . . .
H3 H 0.3814 0.2523 -0.1292 0.098 Uiso 1 1 calc R . .
C4 C 0.3434(7) 0.3131(7) -0.1850(4) 0.084(3) Uani 1 1 d . . .
H4 H 0.2940 0.2970 -0.1825 0.101 Uiso 1 1 calc R . .
C5 C 0.3636(6) 0.3655(8) -0.2224(4) 0.089(4) Uani 1 1 d . . .
C6 C 0.4371(5) 0.3876(9) -0.2263(4) 0.096(4) Uani 1 1 d . . .
H6 H 0.4514 0.4207 -0.2511 0.115 Uiso 1 1 calc R . .
C7 C 0.4891(6) 0.3607(8) -0.1935(3) 0.094(4) Uani 1 1 d . . .
H7 H 0.5388 0.3759 -0.1960 0.112 Uiso 1 1 calc R . .
C8 C 0.3058(5) 0.3953(8) -0.2565(4) 0.088(3) Uani 1 1 d . . .
C11 C 0.6536(6) 0.3524(5) 0.0134(3) 0.068(3) Uani 1 1 d . . .
C12 C 0.6705(5) 0.4027(5) 0.0556(3) 0.065(2) Uani 1 1 d . . .
C13 C 0.7451(5) 0.4079(7) 0.0702(4) 0.087(3) Uani 1 1 d . . .
H13 H 0.7822 0.3833 0.0523 0.104 Uiso 1 1 calc R . .
C14 C 0.7634(5) 0.4494(8) 0.1111(4) 0.095(4) Uani 1 1 d . . .
H14 H 0.8126 0.4507 0.1224 0.115 Uiso 1 1 calc R . .
C15 C 0.7081(5) 0.4896(7) 0.1356(4) 0.081(3) Uani 1 1 d . . .
C16 C 0.6324(5) 0.4818(7) 0.1206(4) 0.076(3) Uani 1 1 d . . .
H16 H 0.5941 0.5058 0.1378 0.091 Uiso 1 1 calc R . .
C17 C 0.6168(5) 0.4377(6) 0.0796(3) 0.066(2) Uani 1 1 d . . .
H17 H 0.5675 0.4327 0.0689 0.080 Uiso 1 1 calc R . .
C18 C 0.2735(6) 0.4614(8) -0.3220(4) 0.091(4) Uani 1 1 d . . .
C21 C 0.6144(6) 0.1248(6) -0.0233(5) 0.084(3) Uani 1 1 d . . .
C22 C 0.6102(6) 0.0429(5) -0.0110(4) 0.078(3) Uani 1 1 d . . .
C23 C 0.5809(7) 0.0205(6) 0.0312(4) 0.089(3) Uani 1 1 d . . .
H23 H 0.5636 0.0570 0.0530 0.106 Uiso 1 1 calc R . .
C24 C 0.5741(8) -0.0527(6) 0.0449(5) 0.097(4) Uani 1 1 d . . .
H24 H 0.5536 -0.0658 0.0754 0.116 Uiso 1 1 calc R . .
C25 C 0.5983(8) -0.1062(5) 0.0126(4) 0.094(4) Uani 1 1 d . . .
C26 C 0.6285(9) -0.0838(6) -0.0299(5) 0.116(5) Uani 1 1 d . . .
H26 H 0.6462 -0.1203 -0.0515 0.140 Uiso 1 1 calc R . .
C27 C 0.6353(8) -0.0099(6) -0.0440(5) 0.102(4) Uani 1 1 d . . .
H27 H 0.6559 0.0035 -0.0744 0.122 Uiso 1 1 calc R . .
C28 C 0.1839(6) 0.4128(9) -0.2733(4) 0.100(4) Uani 1 1 d . . .
N1 N 0.2355(5) 0.3806(7) -0.2445(3) 0.096(3) Uani 1 1 d . . .
N2 N 0.2012(4) 0.4515(7) -0.3149(3) 0.095(3) Uani 1 1 d . . .
N3 N 0.3288(5) 0.4348(6) -0.2944(3) 0.084(3) Uani 1 1 d . . .

loop_
_atom_site_aniso_label
_atom_site_aniso_U_11
_atom_site_aniso_U_22
_atom_site_aniso_U_33
_atom_site_aniso_U_23
_atom_site_aniso_U_13
_atom_site_aniso_U_12
Cd1 0.0418(4) 0.0452(4) 0.0350(3) 0.000 0.0021(2) 0.000
Cd2 0.0583(3) 0.0603(3) 0.0424(3) -0.0049(2) 0.0065(2) -0.0014(2)
O1 0.101(6) 0.115(6) 0.055(4) 0.007(4) -0.013(4) 0.031(5)
O1A 0.056(3) 0.056(3) 0.079(5) 0.017(3) 0.017(3) 0.016(4)
O1B 0.22(3) 0.104(14) 0.075(11) 0.002(10) 0.012(13) 0.018(15)
O2 0.146(7) 0.072(4) 0.041(3) -0.005(3) -0.022(4) 0.014(4)
O3 0.089(4) 0.066(3) 0.082(4) 0.023(3) -0.038(4) -0.036(3)
O4 0.091(5) 0.106(5) 0.054(3) -0.016(3) -0.006(3) -0.031(4)
O5 0.082(4) 0.052(3) 0.087(4) 0.000(3) -0.010(4) 0.024(3)
O6 0.101(6) 0.061(4) 0.141(7) 0.022(4) 0.048(5) 0.010(4)
C1 0.104(8) 0.071(6) 0.048(5) -0.010(4) -0.008(5) 0.032(5)
C1A 0.062(11) 0.062(12) 0.14(3) 0.016(13) 0.013(12) 0.001(10)
C2 0.085(6) 0.095(7) 0.046(4) 0.005(4) 0.010(4) 0.035(6)
C1B 0.14(3) 0.16(3) 0.17(3) 0.05(3) 0.04(2) 0.10(3)
C3 0.098(8) 0.091(7) 0.055(5) 0.016(5) 0.006(5) 0.020(6)
C4 0.091(7) 0.104(8) 0.057(5) 0.016(5) 0.002(5) 0.003(6)
C5 0.071(6) 0.139(10) 0.057(5) 0.038(6) 0.019(4) 0.029(6)
C6 0.055(5) 0.173(12) 0.059(5) 0.045(6) 0.016(4) 0.028(6)
C7 0.065(6) 0.164(12) 0.052(5) 0.038(6) 0.017(4) 0.036(7)
C8 0.057(5) 0.130(10) 0.076(6) 0.037(6) 0.013(5) 0.026(6)
C11 0.087(6) 0.074(6) 0.044(4) 0.020(4) -0.016(4) -0.034(5)
C12 0.068(5) 0.084(6) 0.043(4) 0.000(4) -0.005(4) -0.019(4)
C13 0.061(5) 0.134(9) 0.066(5) -0.036(6) 0.006(4) -0.025(6)
C14 0.052(5) 0.160(11) 0.074(6) -0.058(7) -0.004(4) -0.006(6)
C15 0.052(4) 0.130(9) 0.062(5) -0.027(6) -0.008(4) -0.007(5)
C16 0.058(5) 0.110(8) 0.060(5) -0.009(5) -0.009(4) 0.010(5)
C17 0.052(4) 0.087(6) 0.060(5) 0.009(4) -0.018(4) -0.014(4)
C18 0.060(5) 0.134(10) 0.079(7) 0.045(7) 0.015(5) 0.018(6)
C21 0.060(5) 0.067(6) 0.127(9) 0.030(6) 0.012(6) 0.000(5)
C22 0.080(6) 0.044(4) 0.108(8) 0.002(4) 0.034(6) 0.010(4)
C23 0.098(8) 0.064(6) 0.104(8) 0.001(5) 0.037(7) 0.004(5)
C24 0.121(10) 0.065(6) 0.104(8) 0.002(6) 0.042(8) 0.004(6)
C25 0.142(10) 0.053(5) 0.086(7) 0.014(5) 0.060(7) 0.021(6)
C26 0.170(13) 0.055(6) 0.125(10) 0.012(6) 0.083(10) 0.017(7)
C27 0.128(10) 0.064(6) 0.114(9) 0.013(6) 0.066(8) 0.015(6)
C28 0.070(6) 0.142(11) 0.087(7) 0.049(8) 0.005(5) -0.003(6)
N1 0.063(4) 0.146(9) 0.081(5) 0.058(6) 0.010(4) 0.016(5)
N2 0.052(4) 0.144(9) 0.091(6) 0.061(6) 0.015(4) 0.010(5)
N3 0.066(5) 0.130(7) 0.057(4) 0.031(5) 0.010(4) 0.019(5)

loop_
_atom_type_symbol
_atom_type_description
_atom_type_scat_dispersion_real
_atom_type_scat_dispersion_imag
_atom_type_scat_source
C C 0.0033 0.0016 'International Tables Vol C Tables 4.2.6.8 and 6.1.1.4'
H H 0.0000 0.0000 'International Tables Vol C Tables 4.2.6.8 and 6.1.1.4'
N N 0.0061 0.0033 'International Tables Vol C Tables 4.2.6.8 and 6.1.1.4'
O O 0.0106 0.0060 'International Tables Vol C Tables 4.2.6.8 and 6.1.1.4'
Cd Cd -0.8075 1.2024 'International Tables Vol C Tables 4.2.6.8 and 6.1.1.4'

loop_
_geom_angle_atom_site_label_1
_geom_angle_atom_site_label_2
_geom_angle_atom_site_label_3
_geom_angle
_geom_angle_site_symmetry_1
_geom_angle_site_symmetry_3
_geom_angle_publ_flag
O2 Cd1 O2 177.2(3) 5_655 . ?
O2 Cd1 O5 91.4(3) 5_655 5_655 ?
O2 Cd1 O5 86.7(3) . 5_655 ?
O2 Cd1 O5 86.7(3) 5_655 . ?
O2 Cd1 O5 91.4(3) . . ?
O5 Cd1 O5 92.9(4) 5_655 . ?
O2 Cd1 O3 89.3(3) 5_655 5_655 ?
O2 Cd1 O3 92.7(3) . 5_655 ?
O5 Cd1 O3 89.1(3) 5_655 5_655 ?
O5 Cd1 O3 175.6(2) . 5_655 ?
O2 Cd1 O3 92.7(3) 5_655 . ?
O2 Cd1 O3 89.3(3) . . ?
O5 Cd1 O3 175.6(2) 5_655 . ?
O5 Cd1 O3 89.1(3) . . ?
O3 Cd1 O3 89.1(4) 5_655 . ?
O4 Cd2 O1 129.9(3) . . ?
O4 Cd2 O6 120.6(4) . . ?
O1 Cd2 O6 105.6(4) . . ?
O4 Cd2 O1A 107.8(2) . . ?
O1 Cd2 O1A 88.4(3) . . ?
O6 Cd2 O1A 91.1(2) . . ?
C1 O1 Cd2 111.0(6) . . ?
C1A O1A C1A 62(3) . 8_664 ?
C1A O1A Cd2 135.8(11) . . ?
C1A O1A Cd2 107.8(13) 8_664 . ?
C1A O1A Cd2 107.8(13) . 8_664 ?
C1A O1A Cd2 135.8(11) 8_664 8_664 ?
Cd2 O1A Cd2 106.5(3) . 8_664 ?
C1 O2 Cd1 143.6(7) . . ?
C11 O3 Cd1 135.5(6) . . ?
C11 O4 Cd2 107.8(6) . . ?
C21 O5 Cd1 134.9(7) . . ?
C21 O6 Cd2 106.5(7) . . ?
O1 C1 O2 125.9(10) . . ?
O1 C1 C2 117.4(9) . . ?
O2 C1 C2 116.7(11) . . ?
O1A C1A C1A 58.8(13) . 8_664 ?
O1A C1A O1B 119(2) . . ?
C1A C1A O1B 150(3) 8_664 . ?
O1A C1A C1B 116(2) . 8_664 ?
C1A C1A C1B 69(2) 8_664 8_664 ?
O1B C1A C1B 125(2) . 8_664 ?
O1A C1A C1B 116(2) . . ?
C1A C1A C1B 69(2) 8_664 . ?
O1B C1A C1B 90(2) . . ?
C1B C1A C1B 70(3) 8_664 . ?
C7 C2 C3 120.6(9) . . ?
C7 C2 C1 119.4(11) . . ?
C3 C2 C1 120.0(10) . . ?
C1A C1B C1A 43(2) 8_664 . ?
C1A C1B C1B 55.1(15) 8_664 8_664 ?
C1A C1B C1B 55(2) . 8_664 ?
C4 C3 C2 119.7(10) . . ?
C3 C4 C5 120.4(11) . . ?
C6 C5 C4 119.1(10) . . ?
C6 C5 C8 121.0(9) . . ?
C4 C5 C8 119.9(10) . . ?
C7 C6 C5 119.9(10) . . ?
C2 C7 C6 120.3(11) . . ?
N3 C8 N1 126.7(9) . . ?
N3 C8 C5 117.3(9) . . ?
N1 C8 C5 116.0(9) . . ?
O3 C11 O4 121.9(9) . . ?
O3 C11 C12 119.7(11) . . ?
O4 C11 C12 118.3(8) . . ?
C17 C12 C13 121.7(8) . . ?
C17 C12 C11 121.2(8) . . ?
C13 C12 C11 117.0(9) . . ?
C14 C13 C12 119.6(10) . . ?
C13 C14 C15 119.6(9) . . ?
C14 C15 C16 119.5(9) . . ?
C14 C15 C18 121.1(8) . 2_665 ?
C16 C15 C18 119.4(9) . 2_665 ?
C17 C16 C15 118.3(9) . . ?
C12 C17 C16 121.2(8) . . ?
N2 C18 N3 126.9(9) . . ?
N2 C18 C15 114.2(9) . 2_664 ?
N3 C18 C15 118.9(9) . 2_664 ?
O5 C21 O6 125.5(9) . . ?
O5 C21 C22 121.1(10) . . ?
O6 C21 C22 113.4(10) . . ?
C23 C22 C27 118.9(9) . . ?
C23 C22 C21 120.5(10) . . ?
C27 C22 C21 120.5(10) . . ?
C22 C23 C24 124.2(10) . . ?
C25 C24 C23 117.9(10) . . ?
C26 C25 C24 118.0(10) . . ?
C26 C25 C28 121.5(10) . 8_654 ?
C24 C25 C28 120.3(9) . 8_654 ?
C25 C26 C27 124.2(11) . . ?
C22 C27 C26 116.7(10) . . ?
N1 C28 N2 122.9(10) . . ?
N1 C28 C25 119.5(9) . 8_564 ?
N2 C28 C25 117.4(9) . 8_564 ?
C8 N1 C28 115.3(9) . . ?
C18 N2 C28 114.5(9) . . ?
C8 N3 C18 113.5(9) . . ?

loop_
_geom_bond_atom_site_label_1
_geom_bond_atom_site_label_2
_geom_bond_distance
_geom_bond_site_symmetry_2
_geom_bond_publ_flag
Cd1 O2 2.253(6) 5_655 ?
Cd1 O2 2.253(6) . ?
Cd1 O5 2.256(6) 5_655 ?
Cd1 O5 2.256(6) . ?
Cd1 O3 2.269(6) 5_655 ?
Cd1 O3 2.269(6) . ?
Cd2 O4 2.167(6) . ?
Cd2 O1 2.182(7) . ?
Cd2 O6 2.206(7) . ?
Cd2 O1A 2.239(5) . ?
O1 C1 1.233(14) . ?
O1A C1A 1.17(2) . ?
O1A C1A 1.17(2) 8_664 ?
O1A Cd2 2.239(5) 8_664 ?
O1B C1A 1.23(3) . ?
O2 C1 1.246(13) . ?
O3 C11 1.253(12) . ?
O4 C11 1.274(13) . ?
O5 C21 1.198(14) . ?
O6 C21 1.328(15) . ?
C1 C2 1.520(14) . ?
C1A C1A 1.22(6) 8_664 ?
C1A C1B 1.67(4) 8_664 ?
C1A C1B 1.68(4) . ?
C2 C7 1.383(15) . ?
C2 C3 1.403(16) . ?
C1B C1A 1.67(4) 8_664 ?
C1B C1B 1.92(9) 8_664 ?
C3 C4 1.350(15) . ?
C4 C5 1.437(15) . ?
C5 C6 1.387(17) . ?
C5 C8 1.498(14) . ?
C6 C7 1.384(14) . ?
C8 N3 1.322(13) . ?
C8 N1 1.335(13) . ?
C11 C12 1.496(12) . ?
C12 C17 1.329(13) . ?
C12 C13 1.406(13) . ?
C13 C14 1.384(13) . ?
C14 C15 1.402(14) . ?
C15 C16 1.433(13) . ?
C15 C18 1.491(14) 2_665 ?
C16 C17 1.400(13) . ?
C18 N2 1.331(13) . ?
C18 N3 1.339(13) . ?
C18 C15 1.492(14) 2_664 ?
C21 C22 1.518(13) . ?
C22 C23 1.327(14) . ?
C22 C27 1.387(15) . ?
C23 C24 1.379(16) . ?
C24 C25 1.378(15) . ?
C25 C26 1.342(14) . ?
C25 C28 1.445(15) 8_654 ?
C26 C27 1.392(16) . ?
C28 N1 1.349(14) . ?
C28 N2 1.369(13) . ?
C28 C25 1.445(15) 8_564 ?
